data_4113149
loop_
_publ_author_name
'William J. Evans'
'David S. Lee'
'Daniel B. Rego'
'Jeremy M. Perotti'
'Stosh A. Kozimor'
'Ericka K. Moore'
'Joseph W. Ziller'

_publ_section_title
;
 Expanding Dinitrogen Reduction Chemistry to Trivalent Lanthanides via the
 LnZ3/Alkali Metal Reduction System: Evaluation of the Generality of
 Forming Ln2(\m-\h2:\h2-N2) Complexes via LnZ3/K
;
_journal_name_full 'Journal of the American Chemical Society'
_journal_page_first 14574
_journal_page_last 14582
_journal_paper_doi 10.1021/ja046047s
_journal_volume 126
_journal_year 2004
_chemical_formula_sum 'C32 H88 N6 Nd2 O2 Si8'
_chemical_formula_weight 1102.28
_chemical_name_systematic
; 
 ? 
;
_space_group_IT_number 14
_symmetry_cell_setting monoclinic
_symmetry_space_group_name_Hall '-P 2yn'
_symmetry_space_group_name_H-M 'P 1 21/n 1'
_atom_sites_solution_hydrogens geom
_atom_sites_solution_primary direct
_atom_sites_solution_secondary difmap
_audit_creation_method SHELXTL
_cell_angle_alpha 90.00
_cell_angle_beta 112.6870(10)
_cell_angle_gamma 90.00
_cell_formula_units_Z 2
_cell_length_a 10.8970(5)
_cell_length_b 23.5933(10)
_cell_length_c 11.6870(5)
_cell_measurement_temperature 175(2)
_cell_volume 2772.2(2)
_computing_cell_refinement 'Bruker SMART/SAINT'
_computing_data_collection 'Bruker SMART'
_computing_data_reduction 'Bruker SAINT'
_computing_molecular_graphics 'Bruker SHELXTL'
_computing_publication_material 'Bruker SHELXTL'
_computing_structure_refinement 'Bruker SHELXTL'
_computing_structure_solution 'Bruker SHELXTL'
_diffrn_ambient_temperature 175(2)
_diffrn_measured_fraction_theta_full 0.960
_diffrn_measured_fraction_theta_max 0.960
_diffrn_measurement_device_type 'CCD area detector'
_diffrn_measurement_method 'omega scans'
_diffrn_radiation_monochromator graphite
_diffrn_radiation_source 'sealed tube'
_diffrn_radiation_type MoK\a
_diffrn_radiation_wavelength 0.71073
_diffrn_reflns_av_R_equivalents 0.0193
_diffrn_reflns_av_sigmaI/netI 0.0146
_diffrn_reflns_limit_h_max 14
_diffrn_reflns_limit_h_min -13
_diffrn_reflns_limit_k_max 31
_diffrn_reflns_limit_k_min -31
_diffrn_reflns_limit_l_max 14
_diffrn_reflns_limit_l_min -15
_diffrn_reflns_number 28570
_diffrn_reflns_theta_full 28.29
_diffrn_reflns_theta_max 28.29
_diffrn_reflns_theta_min 2.08
_diffrn_standards_decay_% '< 1.0'
_diffrn_standards_interval_count 'initial 50 frames recollected'
_diffrn_standards_number '50 frames'
_exptl_absorpt_coefficient_mu 2.055
_exptl_absorpt_correction_T_max 0.6606
_exptl_absorpt_correction_T_min 0.5249
_exptl_absorpt_correction_type multi-scan
_exptl_absorpt_process_details 'Bruker SADABS'
_exptl_crystal_colour 'light green'
_exptl_crystal_density_diffrn 1.321
_exptl_crystal_density_meas ?
_exptl_crystal_description Irregular
_exptl_crystal_F_000 1140
_exptl_crystal_size_max 0.36
_exptl_crystal_size_mid 0.26
_exptl_crystal_size_min 0.22
_refine_diff_density_max 0.516
_refine_diff_density_min -0.547
_refine_diff_density_rms 0.057
_refine_ls_extinction_coef 0.00033(8)
_refine_ls_extinction_expression Fc^*^=kFc[1+0.001xFc^2^\l^3^/sin(2\q)]^-1/4^
_refine_ls_extinction_method SHELXTL
_refine_ls_goodness_of_fit_ref 1.100
_refine_ls_hydrogen_treatment constr
_refine_ls_matrix_type full
_refine_ls_number_parameters 227
_refine_ls_number_reflns 6624
_refine_ls_number_restraints 0
_refine_ls_restrained_S_all 1.100
_refine_ls_R_factor_all 0.0202
_refine_ls_R_factor_gt 0.0186
_refine_ls_shift/su_max 0.001
_refine_ls_shift/su_mean 0.000
_refine_ls_structure_factor_coef Fsqd
_refine_ls_weighting_details 'calc w=1/[\s^2^(Fo^2^)+(0.0186P)^2^+1.8982P] where P=(Fo^2^+2Fc^2^)/3'
_refine_ls_weighting_scheme calc
_refine_ls_wR_factor_gt 0.0454
_refine_ls_wR_factor_ref 0.0461
_reflns_number_gt 6280
_reflns_number_total 6624
_reflns_threshold_expression >2sigma(I)
_cod_data_source_file ja046047ssi20040813_055930.cif
_cod_data_source_block ekm3
_cod_depositor_comments
;
The following automatic conversions were performed:

'_exptl_crystal_density_meas' value 'none' was changed to '?' - the
value is perceived as not measured.

Automatic conversion script
Id: cif_fix_values 3008 2015-01-20 13:52:24Z robertas 
;
_cod_database_code 4113149

loop_
_symmetry_equiv_pos_as_xyz
'x, y, z'
'-x+1/2, y+1/2, -z+1/2'
'-x, -y, -z'
'x-1/2, -y-1/2, z-1/2'

loop_
_atom_site_label
_atom_site_type_symbol
_atom_site_fract_x
_atom_site_fract_y
_atom_site_fract_z
_atom_site_U_iso_or_equiv
_atom_site_adp_type
_atom_site_occupancy
_atom_site_symmetry_multiplicity
_atom_site_calc_flag
_atom_site_refinement_flags
Nd1 Nd 0.440783(8) 0.091295(4) 0.525388(8) 0.01902(4) Uani 1 1 d .
Si1 Si 0.50442(5) 0.17602(2) 0.31433(5) 0.02354(10) Uani 1 1 d .
Si2 Si 0.23609(5) 0.11651(2) 0.21987(5) 0.02889(11) Uani 1 1 d .
Si3 Si 0.25126(5) 0.16932(2) 0.63801(5) 0.02599(10) Uani 1 1 d .
Si4 Si 0.24894(5) 0.04536(2) 0.69895(5) 0.02509(10) Uani 1 1 d .
O1 O 0.63999(13) 0.11105(6) 0.72141(12) 0.0313(3) Uani 1 1 d .
N1 N 0.38724(15) 0.13265(6) 0.33128(13) 0.0226(3) Uani 1 1 d .
N2 N 0.29595(14) 0.10065(6) 0.62966(13) 0.0212(3) Uani 1 1 d .
N3 N 0.43944(16) -0.00592(7) 0.47186(16) 0.0309(3) Uani 1 1 d .
C1 C 0.5560(2) 0.15468(9) 0.1845(2) 0.0390(5) Uani 1 1 d .
H1A H 0.5843 0.1149 0.1950 0.059 Uiso 1 1 calc R
H1B H 0.6300 0.1787 0.1858 0.059 Uiso 1 1 calc R
H1C H 0.4807 0.1593 0.1051 0.059 Uiso 1 1 calc R
C2 C 0.4512(2) 0.25228(8) 0.2911(2) 0.0343(4) Uani 1 1 d .
H2A H 0.4237 0.2643 0.3580 0.051 Uiso 1 1 calc R
H2B H 0.3763 0.2565 0.2112 0.051 Uiso 1 1 calc R
H2C H 0.5256 0.2758 0.2921 0.051 Uiso 1 1 calc R
C3 C 0.65717(19) 0.17207(8) 0.46215(19) 0.0311(4) Uani 1 1 d .
H3A H 0.6879 0.1327 0.4774 0.047 Uiso 1 1 calc R
H3B H 0.6356 0.1856 0.5314 0.047 Uiso 1 1 calc R
H3C H 0.7274 0.1958 0.4545 0.047 Uiso 1 1 calc R
C4 C 0.1361(3) 0.18080(14) 0.1475(4) 0.1111(18) Uani 1 1 d .
H4A H 0.1284 0.2051 0.2124 0.167 Uiso 1 1 calc R
H4B H 0.0472 0.1692 0.0903 0.167 Uiso 1 1 calc R
H4C H 0.1803 0.2018 0.1018 0.167 Uiso 1 1 calc R
C5 C 0.2493(3) 0.07104(19) 0.0955(3) 0.0868(13) Uani 1 1 d .
H5A H 0.3015 0.0372 0.1325 0.130 Uiso 1 1 calc R
H5B H 0.2932 0.0922 0.0498 0.130 Uiso 1 1 calc R
H5C H 0.1601 0.0597 0.0385 0.130 Uiso 1 1 calc R
C6 C 0.1359(2) 0.07583(10) 0.2905(2) 0.0403(5) Uani 1 1 d .
H6A H 0.1259 0.0983 0.3568 0.060 Uiso 1 1 calc R
H6B H 0.1814 0.0402 0.3249 0.060 Uiso 1 1 calc R
H6C H 0.0479 0.0676 0.2268 0.060 Uiso 1 1 calc R
C7 C 0.0708(2) 0.18499(10) 0.5452(2) 0.0448(6) Uani 1 1 d .
H7A H 0.0466 0.1713 0.4601 0.067 Uiso 1 1 calc R
H7B H 0.0559 0.2260 0.5440 0.067 Uiso 1 1 calc R
H7C H 0.0160 0.1659 0.5830 0.067 Uiso 1 1 calc R
C8 C 0.3472(3) 0.21579(9) 0.5705(2) 0.0460(6) Uani 1 1 d .
H8A H 0.4428 0.2094 0.6153 0.069 Uiso 1 1 calc R
H8B H 0.3265 0.2557 0.5784 0.069 Uiso 1 1 calc R
H8C H 0.3223 0.2065 0.4826 0.069 Uiso 1 1 calc R
C9 C 0.2945(2) 0.19608(9) 0.80053(19) 0.0363(5) Uani 1 1 d .
H9A H 0.3884 0.1882 0.8503 0.055 Uiso 1 1 calc R
H9B H 0.2388 0.1769 0.8375 0.055 Uiso 1 1 calc R
H9C H 0.2788 0.2370 0.7985 0.055 Uiso 1 1 calc R
C10 C 0.3891(2) 0.02453(12) 0.8459(2) 0.0530(6) Uani 1 1 d .
H10A H 0.4150 0.0571 0.9023 0.079 Uiso 1 1 calc R
H10B H 0.4651 0.0122 0.8270 0.079 Uiso 1 1 calc R
H10C H 0.3604 -0.0066 0.8853 0.079 Uiso 1 1 calc R
C11 C 0.1004(2) 0.06046(10) 0.7378(2) 0.0423(5) Uani 1 1 d .
H11A H 0.0251 0.0714 0.6623 0.063 Uiso 1 1 calc R
H11B H 0.1213 0.0915 0.7981 0.063 Uiso 1 1 calc R
H11C H 0.0773 0.0264 0.7733 0.063 Uiso 1 1 calc R
C12 C 0.2048(3) -0.01880(10) 0.5965(2) 0.0505(6) Uani 1 1 d .
H12A H 0.1315 -0.0096 0.5181 0.076 Uiso 1 1 calc R
H12B H 0.1775 -0.0495 0.6380 0.076 Uiso 1 1 calc R
H12C H 0.2824 -0.0309 0.5798 0.076 Uiso 1 1 calc R
C13 C 0.6404(2) 0.13843(10) 0.8321(2) 0.0399(5) Uani 1 1 d .
H13A H 0.5529 0.1344 0.8385 0.048 Uiso 1 1 calc R
H13B H 0.6613 0.1793 0.8319 0.048 Uiso 1 1 calc R
C14 C 0.7474(2) 0.10824(12) 0.9378(2) 0.0498(6) Uani 1 1 d .
H14A H 0.7898 0.1342 1.0088 0.060 Uiso 1 1 calc R
H14B H 0.7103 0.0753 0.9660 0.060 Uiso 1 1 calc R
C15 C 0.8453(3) 0.08956(13) 0.8838(3) 0.0589(7) Uani 1 1 d .
H15A H 0.9247 0.1144 0.9132 0.071 Uiso 1 1 calc R
H15B H 0.8741 0.0501 0.9088 0.071 Uiso 1 1 calc R
C16 C 0.7762(2) 0.09354(11) 0.7468(2) 0.0435(5) Uani 1 1 d .
H16A H 0.8208 0.1217 0.7131 0.052 Uiso 1 1 calc R
H16B H 0.7771 0.0563 0.7079 0.052 Uiso 1 1 calc R

loop_
_atom_site_aniso_label
_atom_site_aniso_U_11
_atom_site_aniso_U_22
_atom_site_aniso_U_33
_atom_site_aniso_U_23
_atom_site_aniso_U_13
_atom_site_aniso_U_12
Nd1 0.01958(5) 0.02046(5) 0.01855(5) 0.00190(3) 0.00903(4) 0.00300(3)
Si1 0.0271(2) 0.0211(2) 0.0245(2) 0.00303(18) 0.0123(2) -0.00081(18)
Si2 0.0272(3) 0.0295(3) 0.0239(2) 0.0062(2) 0.0031(2) -0.0032(2)
Si3 0.0295(3) 0.0250(2) 0.0258(2) -0.00244(19) 0.0131(2) 0.00645(19)
Si4 0.0262(2) 0.0283(2) 0.0241(2) 0.00112(19) 0.0134(2) -0.00153(19)
O1 0.0217(6) 0.0408(7) 0.0284(7) -0.0031(6) 0.0065(5) 0.0029(6)
N1 0.0258(7) 0.0208(7) 0.0213(7) 0.0022(5) 0.0090(6) -0.0016(6)
N2 0.0228(7) 0.0218(7) 0.0207(7) -0.0011(5) 0.0101(6) 0.0023(5)
N3 0.0266(7) 0.0258(8) 0.0392(9) -0.0010(7) 0.0115(7) 0.0025(6)
C1 0.0493(13) 0.0396(11) 0.0377(11) -0.0026(9) 0.0274(10) -0.0068(9)
C2 0.0375(11) 0.0231(9) 0.0450(12) 0.0078(8) 0.0189(9) -0.0005(8)
C3 0.0275(9) 0.0314(9) 0.0333(10) 0.0010(8) 0.0104(8) -0.0033(7)
C4 0.0506(17) 0.0574(18) 0.150(4) 0.054(2) -0.044(2) -0.0126(14)
C5 0.0623(19) 0.160(4) 0.0463(16) -0.059(2) 0.0296(15) -0.053(2)
C6 0.0358(11) 0.0470(12) 0.0388(12) -0.0094(10) 0.0151(10) -0.0157(9)
C7 0.0418(12) 0.0504(13) 0.0345(11) -0.0040(10) 0.0061(10) 0.0235(10)
C8 0.0709(16) 0.0233(9) 0.0592(15) 0.0002(9) 0.0421(13) 0.0018(10)
C9 0.0357(11) 0.0397(11) 0.0340(11) -0.0126(9) 0.0139(9) 0.0057(9)
C10 0.0445(13) 0.0631(16) 0.0457(14) 0.0279(12) 0.0112(11) 0.0055(12)
C11 0.0386(12) 0.0505(13) 0.0494(13) -0.0072(10) 0.0296(11) -0.0096(10)
C12 0.0784(18) 0.0327(11) 0.0578(15) -0.0068(10) 0.0456(14) -0.0150(11)
C13 0.0355(11) 0.0418(12) 0.0374(11) -0.0139(9) 0.0087(9) 0.0001(9)
C14 0.0430(13) 0.0665(16) 0.0321(12) -0.0051(11) 0.0059(10) 0.0006(12)
C15 0.0425(14) 0.080(2) 0.0452(15) 0.0109(13) 0.0074(12) 0.0170(13)
C16 0.0234(10) 0.0598(15) 0.0409(12) -0.0034(10) 0.0054(9) 0.0090(9)

loop_
_atom_type_symbol
_atom_type_description
_atom_type_scat_dispersion_real
_atom_type_scat_dispersion_imag
_atom_type_scat_source
C C 0.0033 0.0016 'International Tables Vol C Tables 4.2.6.8 and 6.1.1.4'
H H 0.0000 0.0000 'International Tables Vol C Tables 4.2.6.8 and 6.1.1.4'
N N 0.0061 0.0033 'International Tables Vol C Tables 4.2.6.8 and 6.1.1.4'
O O 0.0106 0.0060 'International Tables Vol C Tables 4.2.6.8 and 6.1.1.4'
Si Si 0.0817 0.0704 'International Tables Vol C Tables 4.2.6.8 and 6.1.1.4'
Nd Nd -0.1943 3.0179 'International Tables Vol C Tables 4.2.6.8 and 6.1.1.4'

loop_
_geom_angle_atom_site_label_1
_geom_angle_atom_site_label_2
_geom_angle_atom_site_label_3
_geom_angle
_geom_angle_site_symmetry_1
_geom_angle_site_symmetry_3
N1 Nd1 N2 120.04(5) . .
N1 Nd1 N3 100.04(6) . .
N2 Nd1 N3 106.88(5) . .
N1 Nd1 N3 107.23(6) . 3_656
N2 Nd1 N3 123.00(5) . 3_656
N3 Nd1 N3 30.59(7) . 3_656
N1 Nd1 O1 127.82(5) . .
N2 Nd1 O1 91.52(5) . .
N3 Nd1 O1 109.50(5) . .
N3 Nd1 O1 82.49(5) 3_656 .
N1 Si1 C2 112.82(8) . .
N1 Si1 C1 113.80(9) . .
C2 Si1 C1 108.19(10) . .
N1 Si1 C3 107.46(8) . .
C2 Si1 C3 107.13(9) . .
C1 Si1 C3 107.07(10) . .
N1 Si1 Nd1 37.16(5) . .
C2 Si1 Nd1 121.52(7) . .
C1 Si1 Nd1 128.90(7) . .
C3 Si1 Nd1 70.45(6) . .
N1 Si2 C5 112.57(12) . .
N1 Si2 C6 109.56(9) . .
C5 Si2 C6 106.50(13) . .
N1 Si2 C4 112.82(11) . .
C5 Si2 C4 108.8(2) . .
C6 Si2 C4 106.21(16) . .
N1 Si2 Nd1 36.83(5) . .
C5 Si2 Nd1 119.72(14) . .
C6 Si2 Nd1 73.09(7) . .
C4 Si2 Nd1 129.71(15) . .
N2 Si3 C7 114.32(9) . .
N2 Si3 C9 114.25(9) . .
C7 Si3 C9 108.42(10) . .
N2 Si3 C8 108.16(9) . .
C7 Si3 C8 105.63(12) . .
C9 Si3 C8 105.32(11) . .
N2 Si3 Nd1 39.77(5) . .
C7 Si3 Nd1 122.75(7) . .
C9 Si3 Nd1 128.44(7) . .
C8 Si3 Nd1 68.52(7) . .
N2 Si4 C10 110.28(10) . .
N2 Si4 C12 111.26(9) . .
C10 Si4 C12 106.96(13) . .
N2 Si4 C11 114.36(9) . .
C10 Si4 C11 107.62(12) . .
C12 Si4 C11 105.98(11) . .
C13 O1 C16 107.07(16) . .
C13 O1 Nd1 126.97(11) . .
C16 O1 Nd1 125.86(12) . .
Si2 N1 Si1 126.29(9) . .
Si2 N1 Nd1 117.16(7) . .
Si1 N1 Nd1 116.55(7) . .
Si3 N2 Si4 123.50(9) . .
Si3 N2 Nd1 112.53(7) . .
Si4 N2 Nd1 123.84(7) . .
N3 N3 Nd1 75.49(14) 3_656 .
N3 N3 Nd1 73.92(14) 3_656 3_656
Nd1 N3 Nd1 149.41(7) . 3_656
O1 C13 C14 104.84(17) . .
C15 C14 C13 104.1(2) . .
C16 C15 C14 106.7(2) . .
O1 C16 C15 106.88(19) . .

loop_
_geom_bond_atom_site_label_1
_geom_bond_atom_site_label_2
_geom_bond_distance
_geom_bond_site_symmetry_2
Nd1 N1 2.3276(14) .
Nd1 N2 2.3470(14) .
Nd1 N3 2.3758(16) .
Nd1 N3 2.3938(16) 3_656
Nd1 O1 2.5182(13) .
Si1 N1 1.7063(15) .
Si1 C2 1.878(2) .
Si1 C1 1.878(2) .
Si1 C3 1.883(2) .
Si2 N1 1.7027(16) .
Si2 C5 1.856(3) .
Si2 C6 1.868(2) .
Si2 C4 1.869(3) .
Si3 N2 1.7053(15) .
Si3 C7 1.880(2) .
Si3 C9 1.881(2) .
Si3 C8 1.886(2) .
Si4 N2 1.7147(15) .
Si4 C10 1.870(2) .
Si4 C12 1.874(2) .
Si4 C11 1.876(2) .
O1 C13 1.444(2) .
O1 C16 1.456(2) .
N3 N3 1.258(3) 3_656
N3 Nd1 2.3938(16) 3_656
C13 C14 1.511(3) .
C14 C15 1.499(4) .
C15 C16 1.487(4) .
